data_2219198
loop_
_publ_author_name
'Wang, Shan-Heng'
'Xu, Ying-Li'
'Xie, Pei-Jin'
'Wang, Wen-Long'
'Shan, Shang'

_publ_section_title 3-Ethyl-4-[(<i>E</i>)-2-methylbenzylideneamino]-1<i>H</i>-1,2,4-triazole-5(4<i>H</i>)-thione
_journal_coeditor_code XU2434
_journal_issue 8
_journal_name_full 'Acta Crystallographica Section E'
_journal_page_first o1400
_journal_paper_doi 10.1107/S1600536808019867
_journal_volume 64
_journal_year 2008
_chemical_formula_iupac 'C12 H14 N4 S'
_chemical_formula_moiety 'C12 H14 N4 S'
_chemical_formula_sum 'C12 H14 N4 S'
_chemical_formula_weight 246.33
_chemical_name_systematic
;
(<i>E</i>)-3-Ethyl-4-(2-methylbenzylideneamino)-1<i>H</i>-1,2,4-triazole-
5(4<i>H</i>)-thione
;
_space_group_IT_number 14
_symmetry_cell_setting monoclinic
_symmetry_space_group_name_Hall '-P 2yn'
_symmetry_space_group_name_H-M 'P 1 21/n 1'
_atom_sites_solution_hydrogens geom
_atom_sites_solution_primary direct
_atom_sites_solution_secondary difmap
_audit_creation_method SHELXL-97
_cell_angle_alpha 90.00
_cell_angle_beta 101.032(12)
_cell_angle_gamma 90.00
_cell_formula_units_Z 4
_cell_length_a 7.7255(15)
_cell_length_b 15.411(3)
_cell_length_c 10.685(2)
_cell_measurement_reflns_used 4278
_cell_measurement_temperature 295(2)
_cell_measurement_theta_max 24.5
_cell_measurement_theta_min 2.8
_cell_volume 1248.6(4)
_computing_cell_refinement 'PROCESS-AUTO (Rigaku, 1998)'
_computing_data_collection 'PROCESS-AUTO (Rigaku, 1998)'
_computing_data_reduction 'CrystalStructure (Rigaku/MSC, 2002)'
_computing_molecular_graphics 'ORTEP-3 for Windows (Farrugia, 1997)'
_computing_publication_material 'WinGX (Farrugia, 1999)'
_computing_structure_refinement 'SHELXL97 (Sheldrick, 2008)'
_computing_structure_solution 'SIR92 (Altomare <i>et al.</i>,  1993)'
_diffrn_ambient_temperature 295(2)
_diffrn_detector_area_resol_mean 10.00
_diffrn_measured_fraction_theta_full 0.992
_diffrn_measured_fraction_theta_max 0.992
_diffrn_measurement_device_type 'Rigaku R-AXIS RAPID IP'
_diffrn_measurement_method \w
_diffrn_radiation_monochromator graphite
_diffrn_radiation_source 'fine-focus sealed tube'
_diffrn_radiation_type MoK\a
_diffrn_radiation_wavelength 0.71073
_diffrn_reflns_av_R_equivalents 0.0612
_diffrn_reflns_av_sigmaI/netI 0.0509
_diffrn_reflns_limit_h_max 10
_diffrn_reflns_limit_h_min -9
_diffrn_reflns_limit_k_max 16
_diffrn_reflns_limit_k_min -20
_diffrn_reflns_limit_l_max 13
_diffrn_reflns_limit_l_min -13
_diffrn_reflns_number 12354
_diffrn_reflns_theta_full 27.56
_diffrn_reflns_theta_max 27.56
_diffrn_reflns_theta_min 2.64
_diffrn_standards_interval_count 0
_diffrn_standards_interval_time 0
_diffrn_standards_number 0
_exptl_absorpt_coefficient_mu 0.243
_exptl_absorpt_correction_type none
_exptl_crystal_colour yellow
_exptl_crystal_density_diffrn 1.310
_exptl_crystal_density_method 'not measured'
_exptl_crystal_description prism
_exptl_crystal_F_000 520
_exptl_crystal_size_max 0.32
_exptl_crystal_size_mid 0.28
_exptl_crystal_size_min 0.24
_refine_diff_density_max 0.184
_refine_diff_density_min -0.209
_refine_ls_extinction_method none
_refine_ls_goodness_of_fit_ref 1.029
_refine_ls_hydrogen_treatment constr
_refine_ls_matrix_type full
_refine_ls_number_parameters 156
_refine_ls_number_reflns 2860
_refine_ls_number_restraints 0
_refine_ls_restrained_S_all 1.029
_refine_ls_R_factor_all 0.0876
_refine_ls_R_factor_gt 0.0467
_refine_ls_shift/su_max 0.000
_refine_ls_shift/su_mean 0.000
_refine_ls_structure_factor_coef Fsqd
_refine_ls_weighting_details 'calc w=1/[\s^2^(Fo^2^)+(0.0463P)^2^+0.2633P] where P=(Fo^2^+2Fc^2^)/3'
_refine_ls_weighting_scheme calc
_refine_ls_wR_factor_gt 0.1036
_refine_ls_wR_factor_ref 0.1205
_reflns_number_gt 1777
_reflns_number_total 2860
_reflns_threshold_expression I>2\s(I)
_cod_data_source_file xu2434.cif
_cod_data_source_block I
_cod_original_cell_volume 1248.7(4)
_cod_original_sg_symbol_H-M 'P 21/n'
_cod_database_code 2219198
_cod_database_fobs_code 2219198

loop_
_symmetry_equiv_pos_as_xyz
'x, y, z'
'-x+1/2, y+1/2, -z+1/2'
'-x, -y, -z'
'x-1/2, -y-1/2, z-1/2'

loop_
_atom_site_type_symbol
_atom_site_label
_atom_site_fract_x
_atom_site_fract_y
_atom_site_fract_z
_atom_site_U_iso_or_equiv
_atom_site_adp_type
_atom_site_calc_flag
_atom_site_refinement_flags
_atom_site_occupancy
S S 0.70986(7) -0.00644(3) 0.39484(6) 0.0542(2) Uani d . 1
N N1 0.9437(2) 0.12184(11) 0.47565(18) 0.0453(5) Uani d . 1
H H1N 1.0320 0.0826 0.5095 0.068 Uiso d R 1
N N2 0.9697(2) 0.20996(11) 0.47450(18) 0.0449(5) Uani d . 1
N N3 0.70093(19) 0.17368(10) 0.37970(15) 0.0356(4) Uani d . 1
N N4 0.5343(2) 0.19429(11) 0.31007(17) 0.0424(5) Uani d . 1
C C1 0.7829(3) 0.09601(13) 0.4175(2) 0.0388(5) Uani d . 1
C C2 0.8200(3) 0.24045(13) 0.4152(2) 0.0387(5) Uani d . 1
C C3 0.7750(3) 0.33278(13) 0.3886(2) 0.0486(6) Uani d . 1
H H3A 0.6760 0.3482 0.4279 0.058 Uiso calc R 1
H H3B 0.7391 0.3408 0.2973 0.058 Uiso calc R 1
C C4 0.9288(3) 0.39305(14) 0.4383(3) 0.0627(7) Uani d . 1
H H4A 0.9624 0.3868 0.5291 0.094 Uiso calc R 1
H H4B 0.8942 0.4520 0.4180 0.094 Uiso calc R 1
H H4C 1.0270 0.3784 0.3991 0.094 Uiso calc R 1
C C5 0.4118(3) 0.13985(14) 0.3022(2) 0.0443(6) Uani d . 1
H H5 0.4330 0.0856 0.3402 0.053 Uiso calc R 1
C C6 0.2346(3) 0.16241(14) 0.2325(2) 0.0412(5) Uani d . 1
C C7 0.1079(3) 0.09783(15) 0.1958(2) 0.0484(6) Uani d . 1
C C8 -0.0589(3) 0.1238(2) 0.1313(2) 0.0631(7) Uani d . 1
H H8 -0.1454 0.0820 0.1064 0.076 Uiso calc R 1
C C9 -0.0980(3) 0.2091(2) 0.1040(3) 0.0688(8) Uani d . 1
H H9 -0.2105 0.2245 0.0618 0.083 Uiso calc R 1
C C10 0.0279(3) 0.27235(18) 0.1386(2) 0.0621(7) Uani d . 1
H H10 0.0019 0.3302 0.1182 0.074 Uiso calc R 1
C C11 0.1935(3) 0.24901(15) 0.2038(2) 0.0502(6) Uani d . 1
H H11 0.2783 0.2916 0.2288 0.060 Uiso calc R 1
C C12 0.1452(3) 0.00349(16) 0.2212(3) 0.0700(8) Uani d . 1
H H12A 0.2246 -0.0169 0.1687 0.105 Uiso calc R 1
H H12B 0.0369 -0.0287 0.2019 0.105 Uiso calc R 1
H H12C 0.1978 -0.0045 0.3094 0.105 Uiso calc R 1

loop_
_atom_site_aniso_label
_atom_site_aniso_U_11
_atom_site_aniso_U_22
_atom_site_aniso_U_33
_atom_site_aniso_U_12
_atom_site_aniso_U_13
_atom_site_aniso_U_23
S 0.0374(3) 0.0352(3) 0.0829(5) -0.0002(2) -0.0066(3) -0.0011(3)
N1 0.0309(9) 0.0361(9) 0.0641(12) 0.0015(7) -0.0027(8) 0.0017(9)
N2 0.0339(9) 0.0374(10) 0.0598(12) -0.0031(7) -0.0003(8) 0.0001(9)
N3 0.0273(8) 0.0326(8) 0.0443(10) 0.0001(7) 0.0000(7) 0.0000(7)
N4 0.0305(9) 0.0416(10) 0.0507(11) 0.0016(8) -0.0031(8) 0.0013(8)
C1 0.0304(10) 0.0400(11) 0.0444(12) 0.0025(8) 0.0028(9) 0.0000(9)
C2 0.0333(11) 0.0368(11) 0.0449(12) -0.0042(8) 0.0042(9) -0.0016(9)
C3 0.0468(12) 0.0380(12) 0.0586(14) -0.0010(10) 0.0044(11) 0.0004(11)
C4 0.0662(16) 0.0398(13) 0.0762(18) -0.0139(11) -0.0015(14) 0.0007(12)
C5 0.0336(11) 0.0393(11) 0.0568(14) 0.0026(9) 0.0011(10) 0.0017(10)
C6 0.0297(10) 0.0505(12) 0.0423(12) 0.0011(9) 0.0042(9) 0.0005(10)
C7 0.0349(11) 0.0594(15) 0.0493(14) -0.0029(10) 0.0042(10) -0.0021(11)
C8 0.0336(12) 0.090(2) 0.0625(17) -0.0080(13) 0.0014(12) -0.0046(15)
C9 0.0353(13) 0.104(2) 0.0637(17) 0.0157(15) -0.0003(12) 0.0089(16)
C10 0.0513(14) 0.0725(17) 0.0615(16) 0.0261(13) 0.0086(13) 0.0125(14)
C11 0.0413(12) 0.0545(14) 0.0538(14) 0.0100(10) 0.0069(11) 0.0033(11)
C12 0.0550(15) 0.0620(17) 0.089(2) -0.0124(13) 0.0029(14) -0.0045(15)

loop_
_atom_type_symbol
_atom_type_description
_atom_type_scat_dispersion_real
_atom_type_scat_dispersion_imag
_atom_type_scat_source
C C 0.0033 0.0016 'International Tables Vol C Tables 4.2.6.8 and 6.1.1.4'
H H 0.0000 0.0000 'International Tables Vol C Tables 4.2.6.8 and 6.1.1.4'
N N 0.0061 0.0033 'International Tables Vol C Tables 4.2.6.8 and 6.1.1.4'
S S 0.1246 0.1234 'International Tables Vol C Tables 4.2.6.8 and 6.1.1.4'

loop_
_geom_angle_atom_site_label_1
_geom_angle_atom_site_label_2
_geom_angle_atom_site_label_3
_geom_angle
C1 N1 N2 114.48(16)
C1 N1 H1N 122.2
N2 N1 H1N 123.2
C2 N2 N1 104.15(15)
C1 N3 C2 108.74(15)
C1 N3 N4 132.83(15)
C2 N3 N4 118.30(15)
C5 N4 N3 119.38(17)
N1 C1 N3 102.21(16)
N1 C1 S 127.10(15)
N3 C1 S 130.66(14)
N2 C2 N3 110.40(17)
N2 C2 C3 126.69(18)
N3 C2 C3 122.91(17)
C2 C3 C4 112.41(18)
C2 C3 H3A 109.1
C4 C3 H3A 109.1
C2 C3 H3B 109.1
C4 C3 H3B 109.1
H3A C3 H3B 107.9
C3 C4 H4A 109.5
C3 C4 H4B 109.5
H4A C4 H4B 109.5
C3 C4 H4C 109.5
H4A C4 H4C 109.5
H4B C4 H4C 109.5
N4 C5 C6 119.54(19)
N4 C5 H5 120.2
C6 C5 H5 120.2
C11 C6 C7 120.14(19)
C11 C6 C5 119.32(19)
C7 C6 C5 120.53(19)
C8 C7 C6 117.7(2)
C8 C7 C12 119.6(2)
C6 C7 C12 122.71(19)
C9 C8 C7 121.7(2)
C9 C8 H8 119.2
C7 C8 H8 119.2
C8 C9 C10 120.5(2)
C8 C9 H9 119.8
C10 C9 H9 119.8
C9 C10 C11 119.3(2)
C9 C10 H10 120.3
C11 C10 H10 120.3
C10 C11 C6 120.7(2)
C10 C11 H11 119.6
C6 C11 H11 119.6
C7 C12 H12A 109.5
C7 C12 H12B 109.5
H12A C12 H12B 109.5
C7 C12 H12C 109.5
H12A C12 H12C 109.5
H12B C12 H12C 109.5

loop_
_geom_bond_atom_site_label_1
_geom_bond_atom_site_label_2
_geom_bond_distance
S C1 1.679(2)
N1 C1 1.338(2)
N1 N2 1.373(2)
N1 H1N 0.9314
N2 C2 1.296(2)
N3 C1 1.378(2)
N3 C2 1.384(2)
N3 N4 1.395(2)
N4 C5 1.255(2)
C2 C3 1.479(3)
C3 C4 1.522(3)
C3 H3A 0.9700
C3 H3B 0.9700
C4 H4A 0.9600
C4 H4B 0.9600
C4 H4C 0.9600
C5 C6 1.469(3)
C5 H5 0.9300
C6 C11 1.393(3)
C6 C7 1.399(3)
C7 C8 1.398(3)
C7 C12 1.497(3)
C8 C9 1.369(4)
C8 H8 0.9300
C9 C10 1.376(4)
C9 H9 0.9300
C10 C11 1.382(3)
C10 H10 0.9300
C11 H11 0.9300
C12 H12A 0.9600
C12 H12B 0.9600
C12 H12C 0.9600

loop_
_geom_hbond_atom_site_label_D
_geom_hbond_atom_site_label_H
_geom_hbond_atom_site_label_A
_geom_hbond_site_symmetry_A
_geom_hbond_distance_DH
_geom_hbond_distance_HA
_geom_hbond_distance_DA
_geom_hbond_angle_DHA
_geom_hbond_publ_flag
N1 H1N S 3_756 0.93 2.37 3.2899(19) 169 y
C5 H5 S . 0.93 2.54 3.239(2) 132 y

loop_
_cod_related_entry_id
_cod_related_entry_database
_cod_related_entry_code
1 ChemSpider 12252328
